data_4116984
loop_
_publ_author_name
'Frank Osterloh'
'Wolfgang Saak'
'Siegfried Pohl'

_publ_contact_author
;
   W.Saak
   Universitaet Oldenburg
   FB 9 Anorganische Chemie
   Carl-von-Ossietzkystr. 9-11
   Postfach 2503
   D-26111 Oldenburg
   Germany
;
_publ_contact_author_fax '+49 441 7983329'
_publ_contact_author_phone '+49 441 7983658 / 7983741'
_publ_section_title
;
 Unidentate and Bidentate Binding of Nickel(II) Complexes to an Fe4S4
 Cluster via Bridging Thiolates: Synthesis, Crystal Structures, and
 Electrochemical Properties of Model Compounds for the Active Sites of
 Nickel Containing CO Dehydrogenase/Acetyl-CoA Synthase
;
_journal_name_full 'Journal of the American Chemical Society'
_journal_page_first 5648
_journal_page_last 5656
_journal_paper_doi 10.1021/ja970194r
_journal_volume 119
_journal_year 1997
_chemical_formula_sum 'C56 H102 Fe4 N4 Ni2 O S10'
_chemical_formula_weight 1508.84
_chemical_name_systematic
; 
C11H24N2S2=N,N-diethyl-3,7-diazanonane-1,9-dithiolat
C15H23S=2,4,6-trisiopropylbenzenethiolat
;
_space_group_IT_number 19
_symmetry_cell_setting orthorhombic
_symmetry_space_group_name_Hall 'P 2ac 2ab'
_symmetry_space_group_name_H-M 'P 21 21 21'
_atom_sites_solution_hydrogens geom
_atom_sites_solution_primary direct
_atom_sites_solution_secondary difmap
_audit_creation_method SHELXL
_cell_angle_alpha 90.00
_cell_angle_beta 90.00
_cell_angle_gamma 90.00
_cell_formula_units_Z 4
_cell_length_a 14.9750(10)
_cell_length_b 19.4730(10)
_cell_length_c 28.242(2)
_cell_measurement_reflns_used 58
_cell_measurement_temperature 296(2)
_cell_measurement_theta_max 17.0
_cell_measurement_theta_min 12.4
_cell_volume 8235.6(9)
_computing_cell_refinement 'STADI4 (STOE, 1995)'
_computing_data_collection 'STADI4 (STOE, 1995)'
_computing_data_reduction 'X-RED  (STOE, 1995)'
_computing_molecular_graphics 'SHELXTL-PC (Siemens, 1990)'
_computing_publication_material 'SHELXL-93 (Sheldrick, 1993)'
_computing_structure_refinement 'SHELXL-93 (Sheldrick, 1993)'
_computing_structure_solution 'SHELXTL-PC (Siemens, 1990)'
_diffrn_ambient_temperature 296(2)
_diffrn_measurement_device 'Siemens StOE AED2 4-circle-diffractometer'
_diffrn_measurement_method Omega-Scan
_diffrn_radiation_monochromator graphite
_diffrn_radiation_source 'fine-focus sealed tube'
_diffrn_radiation_type MoK\a
_diffrn_radiation_wavelength 0.71073
_diffrn_reflns_av_R_equivalents 0.0000
_diffrn_reflns_av_sigmaI/netI 0.0520
_diffrn_reflns_limit_h_max 16
_diffrn_reflns_limit_h_min 0
_diffrn_reflns_limit_k_max 21
_diffrn_reflns_limit_k_min 0
_diffrn_reflns_limit_l_max 31
_diffrn_reflns_limit_l_min 0
_diffrn_reflns_number 6289
_diffrn_reflns_theta_max 22.99
_diffrn_reflns_theta_min 1.54
_diffrn_standards_decay_% 11.2
_diffrn_standards_interval_time 45
_diffrn_standards_number 3
_exptl_absorpt_coefficient_mu 1.420
_exptl_absorpt_correction_type none
_exptl_crystal_colour black
_exptl_crystal_density_diffrn 1.217
_exptl_crystal_description prism
_exptl_crystal_F_000 3176
_exptl_crystal_size_max 0.59
_exptl_crystal_size_mid 0.48
_exptl_crystal_size_min 0.38
_refine_diff_density_max 0.808
_refine_diff_density_min -0.436
_refine_diff_density_rms 0.125
_refine_ls_abs_structure_details 'Flack H D (1983), Acta Cryst. A39, 876-881'
_refine_ls_abs_structure_Flack -0.04(5)
_refine_ls_extinction_method none
_refine_ls_goodness_of_fit_all 1.262
_refine_ls_goodness_of_fit_obs 1.255
_refine_ls_matrix_type full
_refine_ls_number_parameters 645
_refine_ls_number_reflns 6275
_refine_ls_number_restraints 8
_refine_ls_restrained_S_all 1.483
_refine_ls_restrained_S_obs 1.254
_refine_ls_R_factor_all 0.1006
_refine_ls_R_factor_obs 0.0761
_refine_ls_shift/esd_max -0.008
_refine_ls_shift/esd_mean 0.000
_refine_ls_structure_factor_coef Fsqd
_refine_ls_weighting_details 'w=1/[\s^2^(Fo^2^)+(0.1014P)^2^+14.9712P] where P=(Fo^2^+2Fc^2^)/3'
_refine_ls_weighting_scheme calc
_refine_ls_wR_factor_all 0.2485
_refine_ls_wR_factor_obs 0.1921
_reflns_number_observed 5223
_reflns_number_total 6289
_reflns_observed_criterion >2sigma(I)
_cod_data_source_file ja970194r_3.cif
_cod_data_source_block compound"5"
_cod_depositor_comments
;
The following automatic conversions were performed:

'_refine_ls_weighting_scheme' value 'calc
w=1/[\s^2^(Fo^2^)+(0.1014P)^2^+14.9712P] where P=(Fo^2^+2Fc^2^)/3'
was changed to 'calc'. New tag '_refine_ls_weighting_details' was
created. The value of the new tag was set to
'w=1/[\s^2^(Fo^2^)+(0.1014P)^2^+14.9712P] where P=(Fo^2^+2Fc^2^)/3'.

Automatic conversion script
Id: cif_fix_values 3143 2015-03-26 13:38:13Z robertas 
;
_cod_database_code 4116984

loop_
_symmetry_equiv_pos_as_xyz
'x, y, z'
'-x+1/2, -y, z+1/2'
'-x, y+1/2, -z+1/2'
'x+1/2, -y+1/2, -z'

loop_
_atom_site_aniso_label
_atom_site_aniso_U_11
_atom_site_aniso_U_22
_atom_site_aniso_U_33
_atom_site_aniso_U_23
_atom_site_aniso_U_13
_atom_site_aniso_U_12
Ni1 0.0476(11) 0.0461(11) 0.0607(12) -0.0028(10) -0.0049(10) 0.0004(10)
Ni2 0.0469(11) 0.0570(12) 0.0407(10) -0.0046(9) -0.0028(9) 0.0054(10)
Fe1 0.0520(13) 0.0503(12) 0.0474(12) -0.0009(10) -0.0090(11) -0.0027(11)
Fe2 0.0422(12) 0.0577(14) 0.0505(12) -0.0103(11) -0.0007(10) -0.0015(11)
Fe3 0.0406(12) 0.0541(13) 0.0493(12) -0.0052(11) -0.0046(11) 0.0013(11)
Fe4 0.0428(11) 0.0511(13) 0.0439(11) -0.0028(11) 0.0003(10) 0.0005(11)
S1 0.046(2) 0.067(3) 0.048(2) 0.003(2) 0.002(2) -0.006(2)
S2 0.041(2) 0.060(2) 0.047(2) -0.005(2) -0.004(2) 0.001(2)
S3 0.055(2) 0.053(2) 0.040(2) -0.006(2) -0.003(2) 0.002(2)
S4 0.047(2) 0.048(2) 0.054(2) -0.011(2) -0.003(2) 0.003(2)
S5 0.054(3) 0.089(4) 0.090(4) -0.001(3) -0.010(3) -0.009(3)
S6 0.071(3) 0.060(3) 0.062(3) 0.007(2) -0.007(2) 0.000(2)
S7 0.058(3) 0.087(3) 0.070(3) -0.004(3) 0.003(2) -0.012(3)
S8 0.056(3) 0.075(3) 0.049(2) -0.011(2) -0.003(2) 0.018(2)
S9 0.044(2) 0.057(3) 0.074(3) -0.014(2) -0.011(2) 0.010(2)
S10 0.063(3) 0.048(2) 0.070(3) 0.001(2) 0.018(2) 0.000(2)
N1 0.061(9) 0.065(9) 0.071(9) -0.004(8) 0.004(8) -0.004(8)
N2 0.052(8) 0.041(7) 0.065(8) -0.007(7) -0.013(7) 0.003(6)
N3 0.057(9) 0.070(10) 0.046(8) -0.008(7) -0.019(7) 0.006(8)
N4 0.044(8) 0.070(9) 0.048(8) -0.008(7) -0.009(6) -0.011(7)
C1 0.070(13) 0.105(17) 0.109(17) -0.012(14) -0.003(14) -0.029(13)
C2 0.067(12) 0.061(11) 0.080(13) 0.016(10) 0.003(11) 0.003(10)
C3 0.081(14) 0.094(15) 0.068(12) -0.001(12) -0.012(11) -0.003(13)
C4 0.072(14) 0.093(15) 0.086(15) -0.005(12) -0.028(12) -0.008(12)
C5 0.049(10) 0.079(13) 0.074(12) -0.005(11) -0.009(10) -0.001(10)
C6 0.049(10) 0.066(12) 0.092(14) 0.010(11) 0.016(10) -0.014(9)
C7 0.085(14) 0.067(12) 0.085(14) 0.006(11) 0.014(12) -0.025(12)
C8 0.086(15) 0.076(14) 0.098(16) -0.010(12) 0.034(13) -0.003(12)
C9 0.127(22) 0.120(20) 0.102(18) -0.035(16) 0.020(17) 0.042(18)
C10 0.060(11) 0.062(11) 0.091(14) -0.014(11) 0.005(11) -0.011(10)
C11 0.053(11) 0.090(14) 0.128(18) -0.045(14) 0.015(12) -0.018(11)
C12 0.073(14) 0.073(14) 0.099(16) -0.002(12) 0.017(12) -0.016(11)
C13 0.146(22) 0.053(11) 0.071(13) -0.011(10) -0.074(15) 0.025(13)
C14 0.071(13) 0.086(15) 0.088(15) 0.010(12) -0.004(12) 0.042(13)
C15 0.042(10) 0.112(18) 0.110(17) 0.004(15) 0.017(11) 0.007(13)
C16 0.055(11) 0.104(16) 0.066(12) -0.023(12) 0.006(10) 0.000(12)
C17 0.084(13) 0.068(11) 0.039(9) 0.016(8) -0.017(9) -0.009(10)
C18 0.080(14) 0.046(10) 0.096(15) 0.002(10) -0.036(12) -0.003(10)
C19 0.126(19) 0.088(15) 0.060(12) 0.023(12) -0.024(13) -0.011(14)
C20 0.148(24) 0.130(22) 0.074(15) 0.027(15) -0.045(16) -0.006(20)
C21 0.076(13) 0.064(11) 0.053(11) -0.008(9) -0.007(9) -0.008(10)
C22 0.117(18) 0.060(12) 0.086(14) -0.010(11) -0.016(14) -0.017(13)
C23 0.037(8) 0.065(10) 0.057(10) 0.000(8) 0.000(8) 0.008(8)
C24 0.052(10) 0.063(11) 0.050(9) -0.005(8) 0.000(8) 0.011(9)
C25 0.079(12) 0.058(11) 0.058(10) -0.025(9) -0.003(10) 0.004(10)
C26 0.049(10) 0.055(10) 0.058(11) -0.002(9) -0.004(8) -0.007(8)
C27 0.062(11) 0.046(10) 0.059(11) 0.000(8) -0.004(9) -0.003(8)
C28 0.038(8) 0.054(9) 0.056(9) -0.001(8) 0.004(7) 0.000(8)
C29 0.080(13) 0.074(13) 0.072(12) 0.006(11) -0.004(11) -0.008(11)
C30 0.137(23) 0.136(23) 0.093(17) 0.007(17) 0.029(17) 0.009(20)
C31 0.091(18) 0.143(25) 0.220(35) 0.092(25) -0.025(21) 0.004(18)
C32 0.082(13) 0.075(13) 0.069(12) -0.015(11) -0.014(11) -0.003(11)
C33 0.102(16) 0.099(16) 0.062(12) -0.030(12) 0.015(11) -0.033(14)
C34 0.074(16) 0.146(25) 0.173(28) 0.000(24) -0.015(18) -0.036(17)
C35 0.043(10) 0.108(15) 0.043(9) -0.006(10) 0.002(8) -0.001(10)
C36 0.104(17) 0.111(17) 0.051(10) 0.017(11) -0.003(12) -0.033(15)
C37 0.115(20) 0.212(31) 0.053(13) -0.029(17) 0.018(13) 0.033(21)
C38 0.054(10) 0.059(10) 0.056(10) 0.002(8) 0.013(8) -0.018(9)
C39 0.046(10) 0.064(11) 0.088(13) -0.008(10) 0.023(10) -0.007(9)
C40 0.051(11) 0.070(13) 0.113(17) -0.016(12) 0.041(12) 0.009(9)
C41 0.088(15) 0.072(13) 0.075(14) -0.018(11) 0.007(12) -0.004(12)
C42 0.083(14) 0.080(13) 0.059(11) 0.001(10) 0.007(11) 0.001(12)
C43 0.080(12) 0.055(10) 0.063(11) -0.001(9) -0.003(10) -0.010(11)
C44 0.063(11) 0.099(15) 0.050(10) -0.014(11) -0.006(9) 0.002(12)
C45 0.098(18) 0.183(27) 0.085(16) -0.038(18) -0.012(15) -0.039(20)
C46 0.104(19) 0.194(29) 0.073(15) -0.026(17) -0.013(14) 0.067(21)
C47 0.130(21) 0.096(17) 0.082(15) -0.016(13) 0.052(16) 0.007(16)
C48 0.263(49) 0.205(38) 0.202(37) -0.061(33) 0.170(38) -0.030(36)
C49 0.148(27) 0.114(21) 0.150(26) -0.056(20) -0.008(22) 0.019(20)
C50 0.085(14) 0.082(14) 0.073(13) 0.024(12) 0.021(12) 0.006(12)
C51 0.106(21) 0.152(26) 0.140(25) 0.039(22) 0.008(18) 0.030(20)
C52 0.124(21) 0.145(23) 0.096(17) -0.006(18) -0.031(16) 0.013(21)

loop_
_atom_site_label
_atom_site_type_symbol
_atom_site_fract_x
_atom_site_fract_y
_atom_site_fract_z
_atom_site_U_iso_or_equiv
_atom_site_thermal_displace_type
_atom_site_occupancy
_atom_site_calc_flag
_atom_site_refinement_flags
Ni1 Ni 0.66351(14) 0.50562(10) 0.77263(7) 0.0515(5) Uani 1 d .
Ni2 Ni 0.81290(13) 0.74297(11) 0.96968(7) 0.0482(5) Uani 1 d .
Fe1 Fe 0.6723(2) 0.62191(12) 0.83738(8) 0.0499(6) Uani 1 d .
Fe2 Fe 0.66915(15) 0.73425(12) 0.90147(8) 0.0502(6) Uani 1 d .
Fe3 Fe 0.53877(14) 0.72717(12) 0.82975(8) 0.0480(6) Uani 1 d .
Fe4 Fe 0.71364(14) 0.75025(12) 0.80395(7) 0.0459(5) Uani 1 d .
S1 S 0.5591(3) 0.6559(2) 0.89266(14) 0.0538(10) Uani 1 d .
S2 S 0.7889(3) 0.6880(2) 0.86061(13) 0.0493(10) Uani 1 d .
S3 S 0.6184(3) 0.6755(2) 0.76949(14) 0.0493(10) Uani 1 d .
S4 S 0.6203(3) 0.8203(2) 0.84647(15) 0.0497(10) Uani 1 d .
S5 S 0.8001(3) 0.5334(3) 0.7872(2) 0.0775(14) Uani 1 d .
S6 S 0.6547(3) 0.5027(2) 0.8497(2) 0.0643(12) Uani 1 d .
S7 S 0.7032(3) 0.6794(3) 0.9918(2) 0.0715(13) Uani 1 d .
S8 S 0.7075(3) 0.8190(2) 0.96105(15) 0.0599(12) Uani 1 d .
S9 S 0.3935(3) 0.7555(2) 0.8165(2) 0.0584(11) Uani 1 d .
S10 S 0.8035(3) 0.8193(2) 0.7604(2) 0.0602(12) Uani 1 d .
N1 N 0.6911(10) 0.5100(8) 0.7033(5) 0.066(4) Uani 1 d .
N2 N 0.5337(9) 0.4778(6) 0.7695(5) 0.053(3) Uani 1 d .
N3 N 0.8947(9) 0.6652(7) 0.9819(5) 0.058(4) Uani 1 d .
N4 N 0.9026(9) 0.8141(7) 0.9497(5) 0.054(4) Uani 1 d .
C1 C 0.8377(14) 0.5532(13) 0.7279(8) 0.095(7) Uani 1 d .
H1A H 0.8735(14) 0.5947(13) 0.7284(8) 0.114 Uiso 1 calc R
H1B H 0.8747(14) 0.5160(13) 0.7161(8) 0.114 Uiso 1 calc R
C2 C 0.7593(12) 0.5630(9) 0.6958(7) 0.069(5) Uani 1 d .
H2A H 0.7333(12) 0.6079(9) 0.7015(7) 0.083 Uiso 1 calc R
H2B H 0.7793(12) 0.5615(9) 0.6632(7) 0.083 Uiso 1 calc R
C3 C 0.6113(13) 0.5287(12) 0.6732(7) 0.081(6) Uani 1 d .
H3A H 0.5983(13) 0.5770(12) 0.6784(7) 0.097 Uiso 1 calc R
H3B H 0.6285(13) 0.5238(12) 0.6402(7) 0.097 Uiso 1 calc R
C4 C 0.5274(14) 0.4895(12) 0.6805(7) 0.084(6) Uani 1 d .
H4A H 0.5400(14) 0.4409(12) 0.6774(7) 0.100 Uiso 1 calc R
H4B H 0.4851(14) 0.5019(12) 0.6559(7) 0.100 Uiso 1 calc R
C5 C 0.4853(12) 0.5025(10) 0.7282(7) 0.067(5) Uani 1 d .
H5A H 0.4767(12) 0.5516(10) 0.7317(7) 0.081 Uiso 1 calc R
H5B H 0.4266(12) 0.4814(10) 0.7283(7) 0.081 Uiso 1 calc R
C6 C 0.4886(12) 0.5095(10) 0.8117(7) 0.069(5) Uani 1 d .
H6A H 0.4271(12) 0.4940(10) 0.8132(7) 0.083 Uiso 1 calc R
H6B H 0.4882(12) 0.5591(10) 0.8083(7) 0.083 Uiso 1 calc R
C7 C 0.5368(14) 0.4900(10) 0.8576(7) 0.079(6) Uani 1 d .
H7A H 0.5249(14) 0.4424(10) 0.8653(7) 0.095 Uiso 1 calc R
H7B H 0.5153(14) 0.5184(10) 0.8834(7) 0.095 Uiso 1 calc R
C8 C 0.7282(16) 0.4373(10) 0.6918(8) 0.087(7) Uani 1 d .
H8A H 0.7772(16) 0.4270(10) 0.7131(8) 0.104 Uiso 1 calc R
H8B H 0.6817(16) 0.4036(10) 0.6971(8) 0.104 Uiso 1 calc R
C9 C 0.7612(18) 0.4313(13) 0.6408(9) 0.116(9) Uani 1 d .
H9A H 0.7833(18) 0.3857(13) 0.6353(9) 0.175 Uiso 1 calc R
H9B H 0.8082(18) 0.4639(13) 0.6355(9) 0.175 Uiso 1 calc R
H9C H 0.7127(18) 0.4406(13) 0.6194(9) 0.175 Uiso 1 calc R
C10 C 0.5321(12) 0.3998(9) 0.7707(7) 0.071(5) Uani 1 d .
H10A H 0.5560(12) 0.3830(9) 0.7409(7) 0.086 Uiso 1 calc R
H10B H 0.5722(12) 0.3847(9) 0.7956(7) 0.086 Uiso 1 calc R
C11 C 0.4448(12) 0.3669(11) 0.7785(8) 0.090(7) Uani 1 d .
H11A H 0.4519(12) 0.3179(11) 0.7786(8) 0.136 Uiso 1 calc R
H11B H 0.4046(12) 0.3799(11) 0.7535(8) 0.136 Uiso 1 calc R
H11C H 0.4209(12) 0.3816(11) 0.8083(8) 0.136 Uiso 1 calc R
C12 C 0.7493(14) 0.5949(11) 0.9927(8) 0.081(6) Uani 1 d .
H12A H 0.7543(14) 0.5783(11) 1.0249(8) 0.098 Uiso 1 calc R
H12B H 0.7118(14) 0.5634(11) 0.9749(8) 0.098 Uiso 1 calc R
C13 C 0.8409(17) 0.6006(9) 0.9700(7) 0.090(8) Uani 1 d .
H13A H 0.8335(17) 0.5985(9) 0.9359(7) 0.108 Uiso 1 calc R
H13B H 0.8757(17) 0.5608(9) 0.9793(7) 0.108 Uiso 1 calc R
C14 C 0.9775(14) 0.6666(11) 0.9534(7) 0.082(6) Uani 1 d .
H14A H 1.0171(14) 0.6312(11) 0.9654(7) 0.098 Uiso 1 calc R
H14B H 0.9623(14) 0.6542(11) 0.9211(7) 0.098 Uiso 1 calc R
C15 C 1.0256(12) 0.7292(12) 0.9521(8) 0.088(7) Uani 1 d .
H15A H 1.0829(12) 0.7211(12) 0.9371(8) 0.105 Uiso 1 calc R
H15B H 1.0370(12) 0.7440(12) 0.9844(8) 0.105 Uiso 1 calc R
C16 C 0.9811(12) 0.7829(11) 0.9276(7) 0.075(6) Uani 1 d .
H16A H 0.9631(12) 0.7653(11) 0.8970(7) 0.090 Uiso 1 calc R
H16B H 1.0243(12) 0.8191(11) 0.9219(7) 0.090 Uiso 1 calc R
C17 C 0.8555(12) 0.8605(9) 0.9139(5) 0.063(5) Uani 1 d .
H17A H 0.8439(12) 0.8345(9) 0.8852(5) 0.076 Uiso 1 calc R
H17B H 0.8948(12) 0.8983(9) 0.9057(5) 0.076 Uiso 1 calc R
C18 C 0.7672(13) 0.8893(9) 0.9328(7) 0.074(6) Uani 1 d .
H18A H 0.7320(13) 0.9081(9) 0.9070(7) 0.089 Uiso 1 calc R
H18B H 0.7786(13) 0.9257(9) 0.9555(7) 0.089 Uiso 1 calc R
C19 C 0.9126(17) 0.6704(11) 1.0348(7) 0.091(7) Uani 1 d .
H19A H 0.8559(17) 0.6746(11) 1.0512(7) 0.110 Uiso 1 calc R
H19B H 0.9463(17) 0.7120(11) 1.0408(7) 0.110 Uiso 1 calc R
C20 C 0.9636(19) 0.6096(13) 1.0556(8) 0.117(9) Uani 1 d .
H20A H 0.9722(19) 0.6166(13) 1.0890(8) 0.176 Uiso 1 calc R
H20B H 1.0207(19) 0.6057(13) 1.0404(8) 0.176 Uiso 1 calc R
H20C H 0.9301(19) 0.5682(13) 1.0507(8) 0.176 Uiso 1 calc R
C21 C 0.9257(13) 0.8524(9) 0.9940(6) 0.064(5) Uani 1 d .
H21A H 0.9591(13) 0.8221(9) 1.0147(6) 0.077 Uiso 1 calc R
H21B H 0.8709(13) 0.8647(9) 1.0102(6) 0.077 Uiso 1 calc R
C22 C 0.9820(16) 0.9196(10) 0.9855(8) 0.088(7) Uani 1 d .
H22A H 0.9942(16) 0.9413(10) 1.0153(8) 0.132 Uiso 1 calc R
H22B H 0.9489(16) 0.9505(10) 0.9657(8) 0.132 Uiso 1 calc R
H22C H 1.0373(16) 0.9079(10) 0.9703(8) 0.132 Uiso 1 calc R
C23 C 0.3398(7) 0.6818(4) 0.7906(3) 0.053(4) Uani 1 d G
C24 C 0.3294(7) 0.6774(5) 0.7418(3) 0.055(4) Uani 1 d G
C25 C 0.2845(8) 0.6219(5) 0.7221(3) 0.065(5) Uani 1 d G
H25 H 0.2776(12) 0.6190(8) 0.6894(3) 0.078 Uiso 1 calc R
C26 C 0.2500(7) 0.5707(4) 0.7511(4) 0.054(4) Uani 1 d G
C27 C 0.2604(7) 0.5751(4) 0.7999(3) 0.056(4) Uani 1 d G
H27 H 0.2373(10) 0.5409(6) 0.8193(4) 0.067 Uiso 1 calc R
C28 C 0.3053(7) 0.6306(5) 0.8197(2) 0.049(4) Uani 1 d G
C29 C 0.3632(13) 0.7343(10) 0.7079(7) 0.075(5) Uani 1 d .
H29 H 0.3986(13) 0.7667(10) 0.7267(7) 0.090 Uiso 1 calc R
C30 C 0.4215(19) 0.7095(14) 0.6674(9) 0.122(9) Uani 1 d .
H30A H 0.4709(19) 0.6838(14) 0.6799(9) 0.183 Uiso 1 calc R
H30B H 0.4435(19) 0.7484(14) 0.6500(9) 0.183 Uiso 1 calc R
H30C H 0.3869(19) 0.6808(14) 0.6468(9) 0.183 Uiso 1 calc R
C31 C 0.2878(18) 0.7741(15) 0.6852(12) 0.151(13) Uani 1 d .
H31A H 0.2486(18) 0.7912(15) 0.7094(12) 0.227 Uiso 1 calc R
H31B H 0.2550(18) 0.7444(15) 0.6644(12) 0.227 Uiso 1 calc R
H31C H 0.3118(18) 0.8119(15) 0.6675(12) 0.227 Uiso 1 calc R
C32 C 0.1998(14) 0.5074(10) 0.7309(7) 0.075(5) Uani 1 d .
H32 H 0.2167(14) 0.4683(10) 0.7507(7) 0.090 Uiso 1 calc R
C33 C 0.2241(15) 0.4878(11) 0.6797(6) 0.088(7) Uani 1 d .
H33A H 0.2877(15) 0.4828(11) 0.6770(6) 0.131 Uiso 1 calc R
H33B H 0.2041(15) 0.5231(11) 0.6585(6) 0.131 Uiso 1 calc R
H33C H 0.1958(15) 0.4451(11) 0.6716(6) 0.131 Uiso 1 calc R
C34 C 0.0997(15) 0.5156(15) 0.7359(11) 0.131(11) Uani 1 d .
H34A H 0.0855(15) 0.5278(15) 0.7679(11) 0.197 Uiso 1 calc R
H34B H 0.0709(15) 0.4730(15) 0.7280(11) 0.197 Uiso 1 calc R
H34C H 0.0792(15) 0.5510(15) 0.7149(11) 0.197 Uiso 1 calc R
C35 C 0.3095(11) 0.6355(10) 0.8742(5) 0.065(5) Uani 1 d .
H35 H 0.3680(11) 0.6550(10) 0.8821(5) 0.077 Uiso 1 calc R
C36 C 0.3039(16) 0.5655(11) 0.8995(6) 0.088(7) Uani 1 d .
H36A H 0.3486(16) 0.5353(11) 0.8870(6) 0.133 Uiso 1 calc R
H36B H 0.2458(16) 0.5459(11) 0.8945(6) 0.133 Uiso 1 calc R
H36C H 0.3136(16) 0.5718(11) 0.9328(6) 0.133 Uiso 1 calc R
C37 C 0.2396(17) 0.6859(17) 0.8929(7) 0.126(11) Uani 1 d .
H37A H 0.2450(17) 0.7288(17) 0.8764(7) 0.190 Uiso 1 calc R
H37B H 0.2488(17) 0.6933(17) 0.9261(7) 0.190 Uiso 1 calc R
H37C H 0.1810(17) 0.6674(17) 0.8878(7) 0.190 Uiso 1 calc R
C38 C 0.8649(6) 0.7650(5) 0.7207(3) 0.056(4) Uani 1 d G
C39 C 0.9492(7) 0.7408(6) 0.7328(3) 0.066(5) Uani 1 d G
C40 C 1.0002(6) 0.7056(6) 0.6997(5) 0.078(6) Uani 1 d G
H40 H 1.0566(7) 0.6894(9) 0.7078(6) 0.093 Uiso 1 calc R
C41 C 0.9668(9) 0.6944(6) 0.6544(4) 0.078(6) Uani 1 d G
C42 C 0.8825(9) 0.7186(7) 0.6423(3) 0.074(5) Uani 1 d G
H42 H 0.8602(12) 0.7112(10) 0.6120(3) 0.089 Uiso 1 calc R
C43 C 0.8315(7) 0.7539(6) 0.6755(4) 0.066(5) Uani 1 d G
C44 C 0.9884(12) 0.7506(11) 0.7835(6) 0.071(5) Uani 1 d .
H44 H 0.9383(12) 0.7616(11) 0.8045(6) 0.085 Uiso 1 calc R
C45 C 1.0488(17) 0.8134(15) 0.7823(8) 0.122(10) Uani 1 d .
H45A H 1.0161(17) 0.8520(15) 0.7703(8) 0.183 Uiso 1 calc R
H45B H 1.0990(17) 0.8044(15) 0.7620(8) 0.183 Uiso 1 calc R
H45C H 1.0696(17) 0.8233(15) 0.8137(8) 0.183 Uiso 1 calc R
C46 C 1.0308(17) 0.6832(16) 0.8020(8) 0.123(11) Uani 1 d .
H46A H 0.9872(17) 0.6471(16) 0.8013(8) 0.185 Uiso 1 calc R
H46B H 1.0512(17) 0.6898(16) 0.8339(8) 0.185 Uiso 1 calc R
H46C H 1.0805(17) 0.6709(16) 0.7823(8) 0.185 Uiso 1 calc R
C47 C 1.0242(19) 0.6550(12) 0.6197(8) 0.103(8) Uani 1 d .
H47 H 1.0764(19) 0.6447(12) 0.6393(8) 0.124 Uiso 1 calc R
C48 C 1.0631(29) 0.6979(20) 0.5843(13) 0.223(22) Uani 1 d .
H48A H 1.0797(29) 0.7411(20) 0.5981(13) 0.335 Uiso 1 calc R
H48B H 1.0206(29) 0.7055(20) 0.5594(13) 0.335 Uiso 1 calc R
H48C H 1.1152(29) 0.6759(20) 0.5715(13) 0.335 Uiso 1 calc R
C49 C 0.9924(21) 0.5849(14) 0.6082(11) 0.137(11) Uani 1 d .
H49A H 0.9684(21) 0.5639(14) 0.6362(11) 0.206 Uiso 1 calc R
H49B H 1.0413(21) 0.5579(14) 0.5966(11) 0.206 Uiso 1 calc R
H49C H 0.9467(21) 0.5875(14) 0.5844(11) 0.206 Uiso 1 calc R
C50 C 0.7415(14) 0.7827(10) 0.6591(8) 0.080(6) Uani 1 d .
H50 H 0.7047(14) 0.7901(10) 0.6874(8) 0.096 Uiso 1 calc R
C51 C 0.7503(18) 0.8481(15) 0.6351(10) 0.133(11) Uani 1 d .
H51A H 0.7831(18) 0.8794(15) 0.6548(10) 0.199 Uiso 1 calc R
H51B H 0.6920(18) 0.8666(15) 0.6289(10) 0.199 Uiso 1 calc R
H51C H 0.7816(18) 0.8417(15) 0.6058(10) 0.199 Uiso 1 calc R
C52 C 0.6896(18) 0.7374(15) 0.6259(8) 0.122(9) Uani 1 d .
H52A H 0.6816(18) 0.6930(15) 0.6400(8) 0.182 Uiso 1 calc R
H52B H 0.7218(18) 0.7327(15) 0.5967(8) 0.182 Uiso 1 calc R
H52C H 0.6323(18) 0.7576(15) 0.6198(8) 0.182 Uiso 1 calc R
O1 O 1.0226(16) 0.9760(16) 0.5899(9) 0.251(15) Uiso 1 d D
C53 C 1.1019(15) 0.9371(15) 0.5987(11) 0.271(26) Uiso 1 d D
H53A H 1.1502(15) 0.9673(15) 0.6083(11) 0.325 Uiso 1 calc R
H53B H 1.1200(15) 0.9128(15) 0.5703(11) 0.325 Uiso 1 calc R
C54 C 1.0803(16) 0.8858(12) 0.6386(12) 0.207(18) Uiso 1 d D
H54A H 1.1305(16) 0.8808(12) 0.6600(12) 0.248 Uiso 1 calc R
H54B H 1.0650(16) 0.8411(12) 0.6258(12) 0.248 Uiso 1 calc R
C55 C 0.9997(21) 0.9182(17) 0.6641(10) 0.211(18) Uiso 1 d D
H55A H 0.9492(21) 0.8870(17) 0.6644(10) 0.253 Uiso 1 calc R
H55B H 1.0147(21) 0.9302(17) 0.6965(10) 0.253 Uiso 1 calc R
C56 C 0.9789(22) 0.9829(18) 0.6347(12) 0.248(24) Uiso 1 d D
H56A H 0.9150(22) 0.9873(18) 0.6302(12) 0.297 Uiso 1 calc R
H56B H 1.0004(22) 1.0235(18) 0.6510(12) 0.297 Uiso 1 calc R

loop_
_atom_type_symbol
_atom_type_description
_atom_type_scat_dispersion_real
_atom_type_scat_dispersion_imag
_atom_type_scat_source
C C 0.0033 0.0016 'International Tables Vol C Tables 4.2.6.8 and 6.1.1.4'
H H 0.0000 0.0000 'International Tables Vol C Tables 4.2.6.8 and 6.1.1.4'
N N 0.0061 0.0033 'International Tables Vol C Tables 4.2.6.8 and 6.1.1.4'
S S 0.1246 0.1234 'International Tables Vol C Tables 4.2.6.8 and 6.1.1.4'
Fe Fe 0.3463 0.8444 'International Tables Vol C Tables 4.2.6.8 and 6.1.1.4'
Ni Ni 0.3393 1.1124 'International Tables Vol C Tables 4.2.6.8 and 6.1.1.4'
O O 0.0106 0.0060 'International Tables Vol C Tables 4.2.6.8 and 6.1.1.4'

loop_
_geom_angle_atom_site_label_1
_geom_angle_atom_site_label_2
_geom_angle_atom_site_label_3
_geom_angle
N1 Ni1 N2 99.6(6)
N1 Ni1 S5 88.8(5)
N2 Ni1 S5 171.5(4)
N1 Ni1 S6 171.5(5)
N2 Ni1 S6 88.8(4)
S5 Ni1 S6 82.7(2)
N1 Ni1 Fe1 124.8(4)
N2 Ni1 Fe1 106.3(4)
S5 Ni1 Fe1 69.1(2)
S6 Ni1 Fe1 52.88(14)
N3 Ni2 N4 99.4(6)
N3 Ni2 S7 88.9(5)
N4 Ni2 S7 171.4(4)
N3 Ni2 S8 171.4(5)
N4 Ni2 S8 89.1(4)
S7 Ni2 S8 82.6(2)
N3 Ni2 Fe2 122.1(4)
N4 Ni2 Fe2 110.5(4)
S7 Ni2 Fe2 65.9(2)
S8 Ni2 Fe2 54.99(13)
S2 Fe1 S3 104.5(2)
S2 Fe1 S6 127.0(2)
S3 Fe1 S6 121.6(2)
S2 Fe1 S1 101.5(2)
S3 Fe1 S1 99.6(2)
S6 Fe1 S1 95.5(2)
S2 Fe1 Fe4 53.70(12)
S3 Fe1 Fe4 52.11(12)
S6 Fe1 Fe4 166.3(2)
S1 Fe1 Fe4 97.61(14)
S2 Fe1 Fe2 52.45(12)
S3 Fe1 Fe2 100.00(13)
S6 Fe1 Fe2 131.4(2)
S1 Fe1 Fe2 50.27(12)
Fe4 Fe1 Fe2 61.39(8)
S2 Fe1 Fe3 98.77(14)
S3 Fe1 Fe3 51.42(12)
S6 Fe1 Fe3 129.4(2)
S1 Fe1 Fe3 50.17(12)
Fe4 Fe1 Fe3 58.73(8)
Fe2 Fe1 Fe3 59.10(8)
S2 Fe1 Ni1 131.16(15)
S3 Fe1 Ni1 79.40(12)
S6 Fe1 Ni1 47.45(13)
S1 Fe1 Ni1 126.23(14)
Fe4 Fe1 Ni1 120.16(10)
Fe2 Fe1 Ni1 176.39(11)
Fe3 Fe1 Ni1 118.43(9)
S1 Fe2 S2 104.3(2)
S1 Fe2 S4 100.2(2)
S2 Fe2 S4 100.7(2)
S1 Fe2 S8 135.1(2)
S2 Fe2 S8 115.3(2)
S4 Fe2 S8 92.6(2)
S1 Fe2 Fe3 51.84(12)
S2 Fe2 Fe3 99.17(13)
S4 Fe2 Fe3 49.99(11)
S8 Fe2 Fe3 134.12(14)
S1 Fe2 Fe1 54.68(13)
S2 Fe2 Fe1 50.93(12)
S4 Fe2 Fe1 97.50(12)
S8 Fe2 Fe1 164.21(15)
Fe3 Fe2 Fe1 61.02(8)
S1 Fe2 Fe4 97.93(13)
S2 Fe2 Fe4 51.66(11)
S4 Fe2 Fe4 50.92(11)
S8 Fe2 Fe4 122.7(2)
Fe3 Fe2 Fe4 58.17(8)
Fe1 Fe2 Fe4 57.62(8)
S1 Fe2 Ni2 130.95(15)
S2 Fe2 Ni2 77.20(12)
S4 Fe2 Ni2 128.10(14)
S8 Fe2 Ni2 47.33(12)
Fe3 Fe2 Ni2 175.75(11)
Fe1 Fe2 Ni2 117.20(10)
Fe4 Fe2 Ni2 117.58(9)
S4 Fe3 S1 104.9(2)
S4 Fe3 S9 111.1(2)
S1 Fe3 S9 113.8(2)
S4 Fe3 S3 103.1(2)
S1 Fe3 S3 103.9(2)
S9 Fe3 S3 118.5(2)
S4 Fe3 Fe4 53.48(12)
S1 Fe3 Fe4 100.32(13)
S9 Fe3 Fe4 145.7(2)
S3 Fe3 Fe4 52.06(12)
S4 Fe3 Fe2 55.26(13)
S1 Fe3 Fe2 51.37(12)
S9 Fe3 Fe2 140.3(2)
S3 Fe3 Fe2 101.16(13)
Fe4 Fe3 Fe2 61.53(8)
S4 Fe3 Fe1 100.54(13)
S1 Fe3 Fe1 54.05(12)
S9 Fe3 Fe1 148.3(2)
S3 Fe3 Fe1 52.04(12)
Fe4 Fe3 Fe1 58.29(8)
Fe2 Fe3 Fe1 59.89(8)
S3 Fe4 S10 121.6(2)
S3 Fe4 S4 102.9(2)
S10 Fe4 S4 107.1(2)
S3 Fe4 S2 105.7(2)
S10 Fe4 S2 113.5(2)
S4 Fe4 S2 104.3(2)
S3 Fe4 Fe1 54.45(12)
S10 Fe4 Fe1 149.5(2)
S4 Fe4 Fe1 102.96(14)
S2 Fe4 Fe1 52.51(12)
S3 Fe4 Fe3 53.73(12)
S10 Fe4 Fe3 143.6(2)
S4 Fe4 Fe3 51.61(12)
S2 Fe4 Fe3 101.27(13)
Fe1 Fe4 Fe3 62.98(8)
S3 Fe4 Fe2 101.45(13)
S10 Fe4 Fe2 136.7(2)
S4 Fe4 Fe2 54.31(12)
S2 Fe4 Fe2 52.06(12)
Fe1 Fe4 Fe2 60.99(8)
Fe3 Fe4 Fe2 60.30(8)
Fe2 S1 Fe3 76.8(2)
Fe2 S1 Fe1 75.05(14)
Fe3 S1 Fe1 75.78(14)
Fe1 S2 Fe4 73.79(14)
Fe1 S2 Fe2 76.62(15)
Fe4 S2 Fe2 76.28(14)
Fe4 S3 Fe3 74.21(14)
Fe4 S3 Fe1 73.43(14)
Fe3 S3 Fe1 76.54(14)
Fe3 S4 Fe4 74.92(14)
Fe3 S4 Fe2 74.75(15)
Fe4 S4 Fe2 74.78(14)
C1 S5 Ni1 100.0(7)
C7 S6 Ni1 100.7(7)
C7 S6 Fe1 105.3(7)
Ni1 S6 Fe1 79.7(2)
C12 S7 Ni2 103.9(7)
C18 S8 Ni2 101.8(6)
C18 S8 Fe2 108.9(7)
Ni2 S8 Fe2 77.7(2)
C23 S9 Fe3 107.5(4)
C38 S10 Fe4 107.1(4)
C2 N1 C3 107.3(14)
C2 N1 C8 111.2(14)
C3 N1 C8 112.5(16)
C2 N1 Ni1 108.4(12)
C3 N1 Ni1 113.4(11)
C8 N1 Ni1 103.9(11)
C5 N2 C6 105.9(13)
C5 N2 C10 109.9(14)
C6 N2 C10 112.7(14)
C5 N2 Ni1 115.3(11)
C6 N2 Ni1 106.7(10)
C10 N2 Ni1 106.4(10)
C14 N3 C19 112.7(16)
C14 N3 C13 109.7(16)
C19 N3 C13 111.3(15)
C14 N3 Ni2 114.2(11)
C19 N3 Ni2 103.3(12)
C13 N3 Ni2 105.3(10)
C16 N4 C21 112.1(14)
C16 N4 C17 109.5(14)
C21 N4 C17 111.5(13)
C16 N4 Ni2 111.7(12)
C21 N4 Ni2 105.2(10)
C17 N4 Ni2 106.6(10)
C2 C1 S5 110.1(14)
N1 C2 C1 111.6(15)
C4 C3 N1 117.8(17)
C3 C4 C5 113.1(17)
N2 C5 C4 116.8(15)
N2 C6 C7 110.9(15)
C6 C7 S6 109.0(12)
C9 C8 N1 112.6(18)
C11 C10 N2 116.8(16)
C13 C12 S7 106.0(14)
C12 C13 N3 116.3(16)
C15 C14 N3 117.1(17)
C14 C15 C16 114.1(18)
C15 C16 N4 118.4(17)
N4 C17 C18 112.6(14)
C17 C18 S8 107.5(12)
N3 C19 C20 114.5(19)
N4 C21 C22 114.1(14)
C24 C23 C28 120.0
C24 C23 S9 120.0(6)
C28 C23 S9 119.9(6)
C25 C24 C23 120.0
C25 C24 C29 117.7(10)
C23 C24 C29 122.2(10)
C24 C25 C26 120.0
C25 C26 C27 120.0
C25 C26 C32 122.1(10)
C27 C26 C32 117.9(10)
C28 C27 C26 120.0
C27 C28 C23 120.0
C27 C28 C35 118.0(10)
C23 C28 C35 121.9(10)
C31 C29 C30 105.9(20)
C31 C29 C24 112.6(17)
C30 C29 C24 115.3(17)
C34 C32 C33 110.4(19)
C34 C32 C26 111.2(18)
C33 C32 C26 115.4(16)
C37 C35 C36 111.8(17)
C37 C35 C28 110.8(15)
C36 C35 C28 113.9(14)
C39 C38 C43 120.0
C39 C38 S10 120.8(6)
C43 C38 S10 118.8(7)
C38 C39 C40 120.0
C38 C39 C44 121.7(10)
C40 C39 C44 118.2(10)
C41 C40 C39 120.0
C42 C41 C40 120.0
C42 C41 C47 121.9(14)
C40 C41 C47 118.1(14)
C41 C42 C43 120.0
C42 C43 C38 120.0
C42 C43 C50 117.5(11)
C38 C43 C50 122.4(11)
C45 C44 C46 116.4(18)
C45 C44 C39 107.5(16)
C46 C44 C39 111.1(15)
C48 C47 C49 121.1(25)
C48 C47 C41 112.9(21)
C49 C47 C41 115.2(22)
C51 C50 C52 105.7(21)
C51 C50 C43 112.5(18)
C52 C50 C43 115.3(17)
C53 O1 C56 106.02(11)
O1 C53 C54 107.2(14)
C53 C54 C55 103.95(8)
C56 C55 C54 103.95(8)
O1 C56 C55 107.9(14)

loop_
_geom_bond_atom_site_label_1
_geom_bond_atom_site_label_2
_geom_bond_distance
Ni1 N1 2.002(15)
Ni1 N2 2.019(14)
Ni1 S5 2.155(5)
Ni1 S6 2.182(5)
Ni1 Fe1 2.914(3)
Ni2 N3 1.978(14)
Ni2 N4 2.010(14)
Ni2 S7 2.150(5)
Ni2 S8 2.178(5)
Ni2 Fe2 2.894(3)
Fe1 S2 2.266(5)
Fe1 S3 2.328(4)
Fe1 S6 2.361(5)
Fe1 S1 2.398(5)
Fe1 Fe4 2.742(3)
Fe1 Fe2 2.840(3)
Fe1 Fe3 2.872(3)
Fe2 S1 2.260(5)
Fe2 S2 2.314(5)
Fe2 S4 2.399(5)
Fe2 S8 2.426(5)
Fe2 Fe3 2.817(3)
Fe2 Fe4 2.850(3)
Fe3 S4 2.236(5)
Fe3 S1 2.275(5)
Fe3 S9 2.275(4)
Fe3 S3 2.308(4)
Fe3 Fe4 2.755(3)
Fe4 S3 2.258(5)
Fe4 S10 2.265(5)
Fe4 S4 2.293(4)
Fe4 S2 2.301(4)
S5 C1 1.81(2)
S6 C7 1.80(2)
S7 C12 1.78(2)
S8 C18 1.82(2)
S9 C23 1.799(8)
S10 C38 1.794(9)
N1 C2 1.47(2)
N1 C3 1.51(2)
N1 C8 1.56(2)
N2 C5 1.45(2)
N2 C6 1.50(2)
N2 C10 1.52(2)
N3 C14 1.48(2)
N3 C19 1.52(2)
N3 C13 1.53(2)
N4 C16 1.46(2)
N4 C21 1.50(2)
N4 C17 1.53(2)
C1 C2 1.50(3)
C3 C4 1.49(3)
C4 C5 1.51(3)
C6 C7 1.53(3)
C8 C9 1.53(3)
C10 C11 1.47(2)
C12 C13 1.52(3)
C14 C15 1.42(3)
C15 C16 1.42(3)
C17 C18 1.53(3)
C19 C20 1.53(3)
C21 C22 1.57(3)
C23 C24 1.39
C23 C28 1.39
C24 C25 1.39
C24 C29 1.55(2)
C25 C26 1.39
C26 C27 1.39
C26 C32 1.55(2)
C27 C28 1.39
C28 C35 1.54(2)
C29 C31 1.51(3)
C29 C30 1.52(3)
C32 C34 1.51(3)
C32 C33 1.54(2)
C35 C37 1.53(3)
C35 C36 1.54(3)
C38 C39 1.39
C38 C43 1.39
C39 C40 1.39
C39 C44 1.56(2)
C40 C41 1.39
C41 C42 1.39
C41 C47 1.51(2)
C42 C43 1.39
C43 C50 1.53(2)
C44 C45 1.52(3)
C44 C46 1.55(3)
C47 C48 1.43(4)
C47 C49 1.48(3)
C50 C51 1.45(3)
C50 C52 1.51(3)
O1 C53 1.4299(11)
O1 C56 1.4300(11)
C53 C54 1.5401(11)
C54 C55 1.5402(10)
C55 C56 1.5402(10)
